data_1506223
loop_
_publ_author_name
'Moorthy, Jarugu Narasimha'
'Venkatakrishnan, Parthasarathy'
'Sengupta, Sanchita'
'Baidya, Mahiuddin'

_publ_section_title
;
 Facile synthesis, fluorescence, and photochromism of novel helical
 pyrones and chromenes.
;
_journal_issue 21
_journal_name_full 'Organic letters'
_journal_page_first 4891
_journal_page_last 4894
_journal_paper_doi 10.1021/ol0619260
_journal_volume 8
_journal_year 2006
_chemical_compound_source synthetic
_chemical_formula_moiety 'C22 H14 O2'
_chemical_formula_sum 'C22 H14 O2'
_chemical_formula_weight 310.33
_chemical_melting_point 260
_chemical_name_systematic
;
 4-methyl-pyran-2-one annulated tetrahelicenes RI-2
;
_space_group_IT_number 14
_symmetry_cell_setting monoclinic
_symmetry_space_group_name_Hall '-P 2ybc'
_symmetry_space_group_name_H-M 'P 1 21/c 1'
_atom_sites_solution_hydrogens geom
_atom_sites_solution_primary direct
_atom_sites_solution_secondary difmap
_audit_creation_method SHELXL-97
_cell_angle_alpha 90.000(5)
_cell_angle_beta 111.659(5)
_cell_angle_gamma 90.000(5)
_cell_formula_units_Z 4
_cell_length_a 7.885(5)
_cell_length_b 26.061(5)
_cell_length_c 7.474(5)
_cell_measurement_reflns_used 165
_cell_measurement_temperature 293(2)
_cell_measurement_theta_max 25
_cell_measurement_theta_min 2.5
_cell_volume 1427.4(13)
_computing_cell_refinement 'Bruker SMART'
_computing_data_collection 'Bruker SMART'
_computing_data_reduction 'Bruker SAINT'
_computing_molecular_graphics 'Ortep-3 for Windows (Farrugia, 1997)'
_computing_publication_material 'WinGX publication routines (Farrugia, 1999)'
_computing_structure_refinement 'Bruker SHELXTL'
_computing_structure_solution 'Bruker SHELXTL'
_diffrn_ambient_temperature 293(2)
_diffrn_measured_fraction_theta_full 0.984
_diffrn_measured_fraction_theta_max 0.984
_diffrn_measurement_device_type 'CCD area detector'
_diffrn_measurement_method 'phi and omega scans'
_diffrn_radiation_monochromator graphite
_diffrn_radiation_source 'fine-focus sealed tube'
_diffrn_radiation_type MoK\a
_diffrn_radiation_wavelength 0.71069
_diffrn_reflns_av_R_equivalents 0.0436
_diffrn_reflns_av_sigmaI/netI 0.0578
_diffrn_reflns_limit_h_max 10
_diffrn_reflns_limit_h_min -10
_diffrn_reflns_limit_k_max 34
_diffrn_reflns_limit_k_min -33
_diffrn_reflns_limit_l_max 9
_diffrn_reflns_limit_l_min -9
_diffrn_reflns_number 9402
_diffrn_reflns_theta_full 28.28
_diffrn_reflns_theta_max 28.28
_diffrn_reflns_theta_min 2.78
_exptl_absorpt_coefficient_mu 0.092
_exptl_crystal_colour yellow
_exptl_crystal_density_diffrn 1.444
_exptl_crystal_density_method 'not measured'
_exptl_crystal_description needles
_exptl_crystal_F_000 648
_exptl_crystal_recrystallization_method layering
_exptl_crystal_size_max 0.092
_exptl_crystal_size_mid 0.086
_exptl_crystal_size_min 0.078
_refine_diff_density_max 0.618
_refine_diff_density_min -0.764
_refine_diff_density_rms 0.102
_refine_ls_extinction_method none
_refine_ls_goodness_of_fit_ref 1.229
_refine_ls_hydrogen_treatment mixed
_refine_ls_matrix_type full
_refine_ls_number_parameters 217
_refine_ls_number_reflns 3493
_refine_ls_number_restraints 0
_refine_ls_restrained_S_all 1.229
_refine_ls_R_factor_all 0.1068
_refine_ls_R_factor_gt 0.0753
_refine_ls_shift/su_max 0.013
_refine_ls_shift/su_mean 0.003
_refine_ls_structure_factor_coef Fsqd
_refine_ls_weighting_details 'calc w=1/[\s^2^(Fo^2^)+(0.0754P)^2^+2.1554P] where P=(Fo^2^+2Fc^2^)/3'
_refine_ls_weighting_scheme calc
_refine_ls_wR_factor_gt 0.1771
_refine_ls_wR_factor_ref 0.2238
_reflns_number_gt 2549
_reflns_number_total 3493
_reflns_threshold_expression >2sigma(I)
_cod_data_source_file ol0619260si20060904_021321.cif
_cod_data_source_block 4
_cod_original_sg_symbol_H-M 'P 21/c'
_cod_database_code 1506223

loop_
_symmetry_equiv_pos_as_xyz
'x, y, z'
'-x, y+1/2, -z+1/2'
'-x, -y, -z'
'x, -y-1/2, z-1/2'

loop_
_atom_site_label
_atom_site_type_symbol
_atom_site_fract_x
_atom_site_fract_y
_atom_site_fract_z
_atom_site_U_iso_or_equiv
_atom_site_adp_type
_atom_site_occupancy
_atom_site_symmetry_multiplicity
_atom_site_calc_flag
_atom_site_refinement_flags
O1 O 0.8229(3) 0.02418(7) 0.3081(3) 0.0166(5) Uani 1 1 d .
O2 O 1.0385(3) 0.08262(8) 0.4213(3) 0.0208(5) Uani 1 1 d .
C3 C 0.8807(4) 0.07205(11) 0.3833(4) 0.0163(6) Uani 1 1 d .
C4 C 0.5156(4) 0.03986(11) 0.2992(4) 0.0151(6) Uani 1 1 d .
C5 C 0.1370(4) -0.17576(11) -0.0735(5) 0.0211(7) Uani 1 1 d .
H5 H 0.0133 -0.1837 -0.1183 0.025 Uiso 1 1 calc R
C6 C 0.4477(4) -0.20002(11) -0.0229(4) 0.0185(6) Uani 1 1 d .
C7 C 0.7050(4) -0.15497(11) 0.2057(4) 0.0176(6) Uani 1 1 d .
H7 H 0.7529 -0.1283 0.2924 0.021 Uiso 1 1 calc R
C8 C 0.5154(4) -0.15561(11) 0.0942(4) 0.0144(6) Uani 1 1 d .
C9 C 0.7430(4) 0.10608(11) 0.4061(4) 0.0179(6) Uani 1 1 d .
H9 H 0.7778 0.1391 0.4525 0.021 Uiso 1 1 calc R
C10 C 0.4375(4) -0.06428(10) 0.1712(4) 0.0142(6) Uani 1 1 d .
C11 C 0.3872(4) -0.11643(11) 0.1021(4) 0.0163(6) Uani 1 1 d .
C12 C 0.5687(4) 0.09216(11) 0.3637(4) 0.0151(6) Uani 1 1 d .
C13 C 0.3433(4) 0.01950(11) 0.2586(4) 0.0155(6) Uani 1 1 d .
H13 H 0.2532 0.0401 0.2737 0.019 Uiso 1 1 calc R
C14 C 0.2008(4) -0.12928(11) 0.0322(4) 0.0163(6) Uani 1 1 d .
C15 C 0.1181(4) -0.04909(12) 0.1442(4) 0.0176(6) Uani 1 1 d .
H15 H 0.0326 -0.0288 0.1695 0.021 Uiso 1 1 calc R
C16 C 0.5703(5) -0.23665(11) -0.0434(5) 0.0214(7) Uani 1 1 d .
H16 H 0.5255 -0.2638 -0.1285 0.026 Uiso 1 1 calc R
C17 C 0.2549(4) -0.20814(12) -0.1089(4) 0.0210(7) Uani 1 1 d .
H17 H 0.2101 -0.2361 -0.1901 0.025 Uiso 1 1 calc R
C18 C 0.3001(4) -0.03131(11) 0.1952(4) 0.0156(6) Uani 1 1 d .
C19 C 0.6475(4) 0.00738(11) 0.2716(4) 0.0144(6) Uani 1 1 d .
C20 C 0.6105(4) -0.04226(11) 0.2068(4) 0.0149(6) Uani 1 1 d .
H20 H 0.7007 -0.0616 0.1861 0.018 Uiso 1 1 calc R
C21 C 0.0682(4) -0.09533(12) 0.0592(4) 0.0196(6) Uani 1 1 d .
H21 H -0.0534 -0.1053 0.0175 0.023 Uiso 1 1 calc R
C22 C 0.4271(4) 0.12928(11) 0.3730(5) 0.0188(6) Uani 1 1 d .
H22A H 0.3115 0.1121 0.3370 0.028 Uiso 1 1 calc R
H22B H 0.4174 0.1573 0.2863 0.028 Uiso 1 1 calc R
H22C H 0.4616 0.1422 0.5019 0.028 Uiso 1 1 calc R
C23 C 0.8197(4) -0.19276(11) 0.1888(5) 0.0197(6) Uani 1 1 d .
H23 H 0.9433 -0.1914 0.2649 0.024 Uiso 1 1 calc R
C24 C 0.7534(5) -0.23330(12) 0.0586(5) 0.0210(7) Uani 1 1 d .
H24 H 0.8328 -0.2575 0.0420 0.025 Uiso 1 1 calc R

loop_
_atom_site_aniso_label
_atom_site_aniso_U_11
_atom_site_aniso_U_22
_atom_site_aniso_U_33
_atom_site_aniso_U_23
_atom_site_aniso_U_13
_atom_site_aniso_U_12
O1 0.0143(10) 0.0144(10) 0.0195(11) -0.0012(8) 0.0045(8) -0.0007(8)
O2 0.0155(11) 0.0190(11) 0.0253(12) -0.0011(9) 0.0046(9) -0.0028(8)
C3 0.0158(14) 0.0154(13) 0.0148(14) -0.0016(11) 0.0023(11) -0.0014(11)
C4 0.0173(14) 0.0188(14) 0.0078(13) 0.0021(11) 0.0030(11) 0.0011(11)
C5 0.0244(16) 0.0163(14) 0.0214(16) -0.0006(12) 0.0071(13) -0.0059(12)
C6 0.0266(16) 0.0135(13) 0.0149(15) 0.0027(11) 0.0071(12) -0.0008(12)
C7 0.0213(15) 0.0141(13) 0.0199(15) -0.0009(11) 0.0105(12) -0.0048(11)
C8 0.0192(14) 0.0133(13) 0.0109(13) 0.0014(10) 0.0058(11) -0.0018(11)
C9 0.0218(15) 0.0148(13) 0.0153(15) 0.0002(11) 0.0047(12) -0.0012(12)
C10 0.0170(14) 0.0129(13) 0.0095(13) 0.0025(10) 0.0012(11) -0.0001(11)
C11 0.0206(15) 0.0162(13) 0.0107(14) 0.0021(11) 0.0041(11) 0.0000(11)
C12 0.0188(14) 0.0141(13) 0.0123(14) 0.0008(10) 0.0058(11) 0.0011(11)
C13 0.0157(14) 0.0179(14) 0.0139(14) 0.0046(11) 0.0067(11) 0.0059(11)
C14 0.0147(14) 0.0175(14) 0.0149(14) -0.0001(11) 0.0033(11) -0.0043(11)
C15 0.0166(14) 0.0201(14) 0.0174(15) 0.0055(11) 0.0077(12) 0.0023(11)
C16 0.0348(18) 0.0133(13) 0.0173(16) -0.0002(11) 0.0108(14) -0.0020(13)
C17 0.0286(17) 0.0163(14) 0.0156(15) -0.0050(11) 0.0053(13) -0.0107(12)
C18 0.0196(14) 0.0157(13) 0.0106(13) 0.0035(10) 0.0047(11) -0.0010(11)
C19 0.0141(13) 0.0138(13) 0.0127(14) 0.0021(10) 0.0018(11) 0.0008(11)
C20 0.0176(14) 0.0115(13) 0.0138(14) 0.0028(10) 0.0037(11) 0.0029(11)
C21 0.0162(14) 0.0200(15) 0.0194(16) 0.0040(12) 0.0030(12) -0.0025(12)
C22 0.0222(15) 0.0130(13) 0.0241(16) -0.0031(11) 0.0118(13) 0.0003(11)
C23 0.0227(16) 0.0136(13) 0.0244(17) 0.0034(12) 0.0104(13) 0.0007(12)
C24 0.0285(17) 0.0170(14) 0.0212(16) 0.0005(12) 0.0136(13) 0.0017(13)

loop_
_atom_type_symbol
_atom_type_description
_atom_type_scat_dispersion_real
_atom_type_scat_dispersion_imag
_atom_type_scat_source
C C 0.0033 0.0016 'International Tables Vol C Tables 4.2.6.8 and 6.1.1.4'
H H 0.0000 0.0000 'International Tables Vol C Tables 4.2.6.8 and 6.1.1.4'
O O 0.0106 0.0060 'International Tables Vol C Tables 4.2.6.8 and 6.1.1.4'

loop_
_geom_angle_atom_site_label_1
_geom_angle_atom_site_label_2
_geom_angle_atom_site_label_3
_geom_angle
C3 O1 C19 121.7(2)
O2 C3 O1 117.5(3)
O2 C3 C9 125.7(3)
O1 C3 C9 116.8(2)
C13 C4 C19 117.0(3)
C13 C4 C12 124.8(3)
C19 C4 C12 118.2(3)
C17 C5 C14 120.6(3)
C16 C6 C8 120.0(3)
C16 C6 C17 120.7(3)
C8 C6 C17 119.3(3)
C23 C7 C8 121.7(3)
C7 C8 C6 116.3(3)
C7 C8 C11 124.5(3)
C6 C8 C11 119.0(3)
C12 C9 C3 123.3(3)
C20 C10 C18 116.9(3)
C20 C10 C11 124.3(3)
C18 C10 C11 118.7(3)
C14 C11 C10 117.7(3)
C14 C11 C8 117.7(3)
C10 C11 C8 124.6(3)
C9 C12 C4 118.4(3)
C9 C12 C22 122.0(3)
C4 C12 C22 119.5(3)
C4 C13 C18 122.1(3)
C11 C14 C21 121.0(3)
C11 C14 C5 120.8(3)
C21 C14 C5 118.2(3)
C21 C15 C18 120.5(3)
C24 C16 C6 121.6(3)
C5 C17 C6 120.9(3)
C13 C18 C15 119.5(3)
C13 C18 C10 120.2(3)
C15 C18 C10 120.2(3)
C20 C19 O1 115.8(2)
C20 C19 C4 122.9(3)
O1 C19 C4 121.3(3)
C19 C20 C10 120.9(3)
C15 C21 C14 120.9(3)
C7 C23 C24 121.0(3)
C16 C24 C23 118.9(3)

loop_
_geom_bond_atom_site_label_1
_geom_bond_atom_site_label_2
_geom_bond_distance
O1 C3 1.375(3)
O1 C19 1.378(4)
O2 C3 1.202(4)
C3 C9 1.460(4)
C4 C13 1.384(4)
C4 C19 1.414(4)
C4 C12 1.455(4)
C5 C17 1.352(5)
C5 C14 1.432(4)
C6 C16 1.406(4)
C6 C8 1.430(4)
C6 C17 1.431(4)
C7 C23 1.374(4)
C7 C8 1.418(4)
C8 C11 1.453(4)
C9 C12 1.341(4)
C10 C20 1.412(4)
C10 C18 1.445(4)
C10 C11 1.456(4)
C11 C14 1.407(4)
C12 C22 1.498(4)
C13 C18 1.405(4)
C14 C21 1.439(4)
C15 C21 1.351(4)
C15 C18 1.420(4)
C16 C24 1.364(5)
C19 C20 1.374(4)
C23 C24 1.400(4)

loop_
_cod_related_entry_id
_cod_related_entry_code
_cod_related_entry_database
1 21151920 ChemSpider
